data_4327512
loop_
_publ_author_name
'Bor-Hunn Huang'
'Te-Liang Yu'
'Yi-Lun Huang'
'Bao-Tsan Ko'
'Chu-Chieh Lin'

_publ_section_title
;
 Reactions of Amides with Organoaluminum Compounds: Factors Affecting the
 Coordination Mode of Aluminum Amidates
;
_journal_name_full 'Inorganic Chemistry'
_journal_page_first 2987
_journal_page_last 2994
_journal_paper_doi 10.1021/ic011072+
_journal_volume 41
_journal_year 2002
_chemical_formula_sum 'C34 H38 Al2 N2 O2'
_chemical_formula_weight 560.62
_chemical_name_systematic
;
  ?
;
_space_group_IT_number 14
_symmetry_cell_setting monoclinic
_symmetry_space_group_name_Hall '-P 2ybc'
_symmetry_space_group_name_H-M 'P 1 21/c 1'
_atom_sites_solution_hydrogens geom
_atom_sites_solution_primary direct
_atom_sites_solution_secondary difmap
_audit_creation_method SHELXL-97
_cell_angle_alpha 90.00
_cell_angle_beta 93.523(2)
_cell_angle_gamma 90.00
_cell_formula_units_Z 2
_cell_length_a 9.1699(7)
_cell_length_b 12.8530(10)
_cell_length_c 16.5372(13)
_cell_measurement_reflns_used 3797
_cell_measurement_temperature 293(2)
_cell_measurement_theta_max 24.122
_cell_measurement_theta_min 2.734
_cell_volume 1945.4(3)
_computing_cell_refinement 'Bruker SMART'
_computing_data_collection 'Bruker SMART'
_computing_data_reduction 'Bruker SHELXTL'
_computing_molecular_graphics 'Bruker SHELXTL'
_computing_publication_material 'Bruker SHELXTL'
_computing_structure_refinement 'SHELXL-97 (Sheldrick, 1997)'
_computing_structure_solution 'SHELXS-97 (Sheldrick, 1990)'
_diffrn_ambient_temperature 293(2)
_diffrn_measured_fraction_theta_full 0.999
_diffrn_measured_fraction_theta_max 0.999
_diffrn_measurement_device_type 'CCD area detector'
_diffrn_measurement_method 'phi and omega scans'
_diffrn_radiation_monochromator graphite
_diffrn_radiation_source 'fine-focus sealed tube'
_diffrn_radiation_type MoK\a
_diffrn_radiation_wavelength 0.71073
_diffrn_reflns_av_R_equivalents 0.0275
_diffrn_reflns_av_sigmaI/netI 0.0283
_diffrn_reflns_limit_h_max 9
_diffrn_reflns_limit_h_min -11
_diffrn_reflns_limit_k_max 13
_diffrn_reflns_limit_k_min -15
_diffrn_reflns_limit_l_max 20
_diffrn_reflns_limit_l_min -20
_diffrn_reflns_number 10783
_diffrn_reflns_theta_full 26.00
_diffrn_reflns_theta_max 26.00
_diffrn_reflns_theta_min 2.01
_exptl_absorpt_coefficient_mu 0.100
_exptl_absorpt_correction_T_max 1.000
_exptl_absorpt_correction_T_min 0.613
_exptl_absorpt_correction_type SADABS
_exptl_crystal_colour colorless
_exptl_crystal_density_diffrn 0.957
_exptl_crystal_description parallelpiped
_exptl_crystal_F_000 596
_exptl_crystal_size_max 0.64
_exptl_crystal_size_mid 0.60
_exptl_crystal_size_min 0.32
_refine_diff_density_max 0.171
_refine_diff_density_min -0.175
_refine_diff_density_rms 0.038
_refine_ls_extinction_method none
_refine_ls_goodness_of_fit_ref 1.073
_refine_ls_hydrogen_treatment mixed
_refine_ls_matrix_type full
_refine_ls_number_parameters 208
_refine_ls_number_reflns 3827
_refine_ls_number_restraints 0
_refine_ls_restrained_S_all 1.073
_refine_ls_R_factor_all 0.0697
_refine_ls_R_factor_gt 0.0487
_refine_ls_shift/su_max 0.214
_refine_ls_shift/su_mean 0.043
_refine_ls_structure_factor_coef Fsqd
_refine_ls_weighting_details 'calc w=1/[\s^2^(Fo^2^)+(0.1000P)^2^+0.0000P] where P=(Fo^2^+2Fc^2^)/3'
_refine_ls_weighting_scheme calc
_refine_ls_wR_factor_gt 0.1458
_refine_ls_wR_factor_ref 0.1621
_reflns_number_gt 2722
_reflns_number_total 3827
_reflns_threshold_expression >2sigma(I)
_cod_data_source_file ic0110722B_01.cif
_cod_data_source_block 3
_cod_database_code 4327512

loop_
_symmetry_equiv_pos_as_xyz
'x, y, z'
'-x, y+1/2, -z+1/2'
'-x, -y, -z'
'x, -y-1/2, z-1/2'

loop_
_atom_site_label
_atom_site_type_symbol
_atom_site_fract_x
_atom_site_fract_y
_atom_site_fract_z
_atom_site_U_iso_or_equiv
_atom_site_adp_type
_atom_site_occupancy
_atom_site_symmetry_multiplicity
_atom_site_calc_flag
_atom_site_refinement_flags
Al Al 0.39917(6) 0.55313(4) 0.06149(3) 0.0504(2) Uani 1 1 d .
O O 0.55565(15) 0.58043(9) -0.00606(8) 0.0617(4) Uani 1 1 d .
N N 0.48195(17) 0.71168(11) 0.06017(9) 0.0520(4) Uani 1 1 d .
C1 C 0.56778(19) 0.68285(13) 0.00631(10) 0.0488(4) Uani 1 1 d .
C2 C 0.66946(19) 0.73935(13) -0.04451(11) 0.0504(4) Uani 1 1 d .
C3 C 0.6185(2) 0.79633(16) -0.11051(12) 0.0656(6) Uani 1 1 d .
H3A H 0.5184 0.8025 -0.1223 0.079 Uiso 1 1 calc R
C4 C 0.7155(2) 0.84497(18) -0.15988(14) 0.0722(6) Uani 1 1 d .
H4A H 0.6785 0.8841 -0.2038 0.087 Uiso 1 1 calc R
C5 C 0.8639(2) 0.83702(17) -0.14577(14) 0.0678(6) Uani 1 1 d .
C6 C 0.9125(2) 0.7797(2) -0.07906(18) 0.0953(9) Uani 1 1 d .
H6A H 1.0125 0.7744 -0.0665 0.114 Uiso 1 1 calc R
C7 C 0.8178(2) 0.7300(2) -0.03043(16) 0.0863(8) Uani 1 1 d .
H7A H 0.8550 0.6895 0.0126 0.104 Uiso 1 1 calc R
C8 C 0.4617(3) 0.81737(15) 0.09352(13) 0.0669(6) Uani 1 1 d .
C9 C 0.3878(3) 0.8006(2) 0.17230(17) 0.0995(9) Uani 1 1 d .
H9A H 0.4526 0.7634 0.2098 0.149 Uiso 1 1 calc R
H9B H 0.2998 0.7611 0.1618 0.149 Uiso 1 1 calc R
H9C H 0.3643 0.8668 0.1951 0.149 Uiso 1 1 calc R
C10 C 0.3583(4) 0.8782(2) 0.03471(19) 0.1108(10) Uani 1 1 d .
H10A H 0.4049 0.8900 -0.0149 0.166 Uiso 1 1 calc R
H10B H 0.3350 0.9438 0.0585 0.166 Uiso 1 1 calc R
H10C H 0.2703 0.8389 0.0237 0.166 Uiso 1 1 calc R
C11 C 0.6019(3) 0.8764(2) 0.1090(2) 0.1097(10) Uani 1 1 d .
H11A H 0.6657 0.8382 0.1464 0.165 Uiso 1 1 calc R
H11B H 0.5815 0.9433 0.1314 0.165 Uiso 1 1 calc R
H11C H 0.6482 0.8853 0.0589 0.165 Uiso 1 1 calc R
C12 C 0.9708(3) 0.8894(2) -0.20112(19) 0.0982(9) Uani 1 1 d .
C13 C 1.0831(19) 0.8212(12) -0.2211(14) 0.240(12) Uani 0.50 1 d P
H13A H 1.0444 0.7647 -0.2538 0.359 Uiso 0.50 1 d PR
H13B H 1.1539 0.8585 -0.2502 0.359 Uiso 0.50 1 d PR
H13C H 1.1288 0.7943 -0.1717 0.359 Uiso 0.50 1 d PR
C14 C 0.8882(9) 0.9460(9) -0.2738(5) 0.134(3) Uani 0.50 1 d P
H14A H 0.8467 0.8961 -0.3118 0.202 Uiso 0.50 1 d PR
H14B H 0.8118 0.9878 -0.2536 0.202 Uiso 0.50 1 d PR
H14C H 0.9554 0.9898 -0.3003 0.202 Uiso 0.50 1 d PR
C15 C 1.0368(13) 0.9850(11) -0.1448(8) 0.182(6) Uani 0.50 1 d P
H15A H 0.9610 1.0362 -0.1420 0.273 Uiso 0.50 1 d PR
H15B H 1.0651 0.9608 -0.0912 0.273 Uiso 0.50 1 d PR
H15C H 1.1198 1.0155 -0.1685 0.273 Uiso 0.50 1 d PR
C13' C 0.9436(13) 0.8397(11) -0.2877(5) 0.164(4) Uani 0.50 1 d P
H13D H 0.8984 0.7729 -0.2820 0.246 Uiso 0.50 1 d PR
H13E H 0.8809 0.8834 -0.3216 0.246 Uiso 0.50 1 d PR
H13F H 1.0354 0.8311 -0.3118 0.246 Uiso 0.50 1 d PR
C14' C 0.9565(19) 1.0002(7) -0.2007(12) 0.212(8) Uani 0.50 1 d P
H14D H 0.8923 1.0199 -0.2461 0.319 Uiso 0.50 1 d PR
H14E H 0.9155 1.0220 -0.1514 0.319 Uiso 0.50 1 d PR
H14F H 1.0499 1.0328 -0.2050 0.319 Uiso 0.50 1 d PR
C15' C 1.1308(11) 0.8567(15) -0.1774(9) 0.171(7) Uani 0.50 1 d P
H15D H 1.1504 0.7899 -0.2005 0.257 Uiso 0.50 1 d PR
H15E H 1.1976 0.9071 -0.1967 0.257 Uiso 0.50 1 d PR
H15F H 1.1429 0.8524 -0.1194 0.257 Uiso 0.50 1 d PR
C16 C 0.2023(3) 0.57923(19) 0.01522(19) 0.0919(8) Uani 1 1 d .
H16A H 0.1363 0.5295 0.0362 0.138 Uiso 1 1 calc R
H16B H 0.2009 0.5729 -0.0427 0.138 Uiso 1 1 calc R
H16C H 0.1727 0.6482 0.0293 0.138 Uiso 1 1 calc R
C17 C 0.4419(3) 0.51016(19) 0.17301(13) 0.0878(7) Uani 1 1 d .
H17A H 0.3704 0.4603 0.1880 0.132 Uiso 1 1 calc R
H17B H 0.4391 0.5697 0.2079 0.132 Uiso 1 1 calc R
H17C H 0.5373 0.4792 0.1783 0.132 Uiso 1 1 calc R

loop_
_atom_site_aniso_label
_atom_site_aniso_U_11
_atom_site_aniso_U_22
_atom_site_aniso_U_33
_atom_site_aniso_U_23
_atom_site_aniso_U_13
_atom_site_aniso_U_12
Al 0.0517(3) 0.0465(3) 0.0543(3) 0.0041(2) 0.0134(2) -0.0010(2)
O 0.0711(9) 0.0386(7) 0.0786(9) -0.0038(6) 0.0306(7) -0.0078(6)
N 0.0622(9) 0.0406(8) 0.0541(8) -0.0008(6) 0.0124(7) -0.0051(7)
C1 0.0537(10) 0.0386(9) 0.0543(10) 0.0040(7) 0.0038(8) -0.0059(7)
C2 0.0520(10) 0.0424(9) 0.0576(10) 0.0020(7) 0.0091(8) -0.0070(8)
C3 0.0536(11) 0.0766(14) 0.0670(13) 0.0187(10) 0.0072(9) -0.0049(10)
C4 0.0703(13) 0.0784(14) 0.0693(13) 0.0261(11) 0.0142(11) -0.0018(11)
C5 0.0639(12) 0.0627(12) 0.0794(14) 0.0085(10) 0.0249(10) -0.0080(10)
C6 0.0477(12) 0.119(2) 0.119(2) 0.0469(17) 0.0111(12) -0.0062(12)
C7 0.0571(12) 0.1036(19) 0.0982(17) 0.0480(14) 0.0038(12) -0.0043(12)
C8 0.0842(14) 0.0461(10) 0.0725(13) -0.0104(9) 0.0224(11) -0.0083(10)
C9 0.139(2) 0.0765(16) 0.0882(17) -0.0224(13) 0.0516(17) -0.0097(15)
C10 0.158(3) 0.0617(15) 0.112(2) -0.0028(14) 0.009(2) 0.0383(17)
C11 0.120(2) 0.0785(17) 0.134(2) -0.0464(17) 0.0345(19) -0.0390(16)
C12 0.0832(17) 0.096(2) 0.121(2) 0.0310(17) 0.0453(16) -0.0073(15)
C13 0.226(17) 0.200(13) 0.32(3) 0.127(15) 0.226(19) 0.125(14)
C14 0.151(7) 0.148(8) 0.114(5) 0.053(5) 0.076(5) -0.002(6)
C15 0.128(7) 0.196(12) 0.221(12) 0.082(10) 0.006(7) -0.105(9)
C13' 0.177(9) 0.239(12) 0.084(5) -0.002(6) 0.071(5) -0.048(9)
C14' 0.289(18) 0.079(5) 0.294(18) 0.036(9) 0.216(16) -0.024(8)
C15' 0.077(4) 0.282(19) 0.160(10) 0.067(10) 0.047(5) -0.047(8)
C16 0.0655(15) 0.0739(15) 0.135(2) -0.0069(15) -0.0067(15) 0.0007(12)
C17 0.127(2) 0.0709(15) 0.0655(13) 0.0131(11) 0.0078(13) -0.0052(15)

loop_
_atom_type_symbol
_atom_type_description
_atom_type_scat_dispersion_real
_atom_type_scat_dispersion_imag
_atom_type_scat_source
C C 0.0033 0.0016 'International Tables Vol C Tables 4.2.6.8 and 6.1.1.4'
H H 0.0000 0.0000 'International Tables Vol C Tables 4.2.6.8 and 6.1.1.4'
N N 0.0061 0.0033 'International Tables Vol C Tables 4.2.6.8 and 6.1.1.4'
O O 0.0106 0.0060 'International Tables Vol C Tables 4.2.6.8 and 6.1.1.4'
Al Al 0.0645 0.0514 'International Tables Vol C Tables 4.2.6.8 and 6.1.1.4'

loop_
_geom_angle_atom_site_label_1
_geom_angle_atom_site_label_2
_geom_angle_atom_site_label_3
_geom_angle
_geom_angle_site_symmetry_1
_geom_angle_site_symmetry_3
O Al C17 119.61(10) . .
O Al C16 116.85(10) . .
C17 Al C16 123.41(13) . .
O Al O 72.83(6) . 3_665
C17 Al O 98.95(9) . 3_665
C16 Al O 100.42(9) . 3_665
O Al N 62.97(5) . .
C17 Al N 103.05(9) . .
C16 Al N 98.65(9) . .
O Al N 135.79(6) 3_665 .
O Al C1 32.10(5) . .
C17 Al C1 116.47(9) . .
C16 Al C1 108.84(9) . .
O Al C1 104.85(6) 3_665 .
N Al C1 30.96(5) . .
C1 O Al 98.65(10) . .
C1 O Al 153.87(11) . 3_665
Al O Al 107.17(6) . 3_665
C1 N C8 128.40(15) . .
C1 N Al 88.03(10) . .
C8 N Al 143.44(12) . .
N C1 O 110.06(14) . .
N C1 C2 133.47(15) . .
O C1 C2 116.43(15) . .
N C1 Al 61.01(9) . .
O C1 Al 49.25(8) . .
C2 C1 Al 164.49(13) . .
C3 C2 C7 117.88(17) . .
C3 C2 C1 121.10(16) . .
C7 C2 C1 120.84(17) . .
C2 C3 C4 120.46(19) . .
C5 C4 C3 122.0(2) . .
C4 C5 C6 116.45(18) . .
C4 C5 C12 121.9(2) . .
C6 C5 C12 121.6(2) . .
C7 C6 C5 122.1(2) . .
C6 C7 C2 121.0(2) . .
N C8 C11 113.62(19) . .
N C8 C9 105.17(16) . .
C11 C8 C9 110.4(2) . .
N C8 C10 108.57(18) . .
C11 C8 C10 109.9(2) . .
C9 C8 C10 109.0(2) . .
C13 C12 C14' 133.6(8) . .
C13 C12 C5 111.7(6) . .
C14' C12 C5 111.8(4) . .
C13 C12 C14 115.9(9) . .
C14' C12 C14 60.0(8) . .
C5 C12 C14 111.5(3) . .
C13 C12 C13' 67.1(9) . .
C14' C12 C13' 113.6(9) . .
C5 C12 C13' 107.0(4) . .
C14 C12 C13' 56.4(6) . .
C13 C12 C15' 36.6(12) . .
C14' C12 C15' 110.7(10) . .
C5 C12 C15' 111.0(5) . .
C14 C12 C15' 136.6(6) . .
C13' C12 C15' 102.3(7) . .
C13 C12 C15 110.5(11) . .
C14' C12 C15 43.9(8) . .
C5 C12 C15 102.5(4) . .
C14 C12 C15 103.6(6) . .
C13' C12 C15 148.9(5) . .
C15' C12 C15 75.4(7) . .
C15' C13 C12 80.2(15) . .
C15' C13 C13' 138.4(19) . .
C12 C13 C13' 61.3(7) . .
C14' C14 C13' 115.1(9) . .
C14' C14 C12 55.7(5) . .
C13' C14 C12 62.3(5) . .
C14' C15 C12 58.6(9) . .
C14' C15 C15' 101.0(14) . .
C12 C15 C15' 50.4(6) . .
C14 C13' C12 61.3(5) . .
C14 C13' C13 106.7(9) . .
C12 C13' C13 51.7(5) . .
C15 C14' C12 77.5(11) . .
C15 C14' C14 141.0(14) . .
C12 C14' C14 64.3(6) . .
C13 C15' C12 63.2(11) . .
C13 C15' C15 115.4(17) . .
C12 C15' C15 54.2(6) . .

loop_
_geom_bond_atom_site_label_1
_geom_bond_atom_site_label_2
_geom_bond_distance
_geom_bond_site_symmetry_2
Al O 1.9044(13) .
Al C17 1.942(2) .
Al C16 1.946(2) .
Al O 2.0014(13) 3_665
Al N 2.1752(15) .
Al C1 2.4853(17) .
O C1 1.336(2) .
O Al 2.0014(13) 3_665
N C1 1.279(2) .
N C8 1.482(2) .
C1 C2 1.483(2) .
C2 C3 1.372(3) .
C2 C7 1.371(3) .
C3 C4 1.392(3) .
C4 C5 1.370(3) .
C5 C6 1.378(3) .
C5 C12 1.537(3) .
C6 C7 1.376(3) .
C8 C11 1.501(3) .
C8 C9 1.520(3) .
C8 C10 1.530(4) .
C12 C13 1.407(10) .
C12 C14' 1.429(9) .
C12 C14 1.560(8) .
C12 C13' 1.574(8) .
C12 C15' 1.554(13) .
C12 C15 1.635(14) .
C13 C15' 0.94(3) .
C13 C13' 1.65(2) .
C14 C14' 1.499(17) .
C14 C13' 1.480(14) .
C15 C14' 1.16(2) .
C15 C15' 1.95(2) .
